data_2006203
loop_
_publ_author_name
'Kubicki, Maciej'
'Bassyouni, Hanan A.R.'
'Codding, Penelope W.'

_publ_section_title
;
 5,7-Dichlorokynurenic Acid Hydrate, an Antagonist for the Glycine
 Binding Site on the NMDA Receptor
;
_journal_issue 6
_journal_name_full 'Acta Crystallographica Section C'
_journal_page_first 739
_journal_page_last 742
_journal_paper_doi 10.1107/S010827019700005X
_journal_volume 53
_journal_year 1997
_chemical_formula_moiety 'C10 H5 Cl2 N O3 , H2 O'
_chemical_formula_sum 'C10 H7 Cl2 N O4'
_chemical_formula_weight 276.07
_chemical_name_common '5,7-dichlorokynurenic acid hydrate'
_chemical_name_systematic
;
4-oxo-1,4-dihydro-5,7-dichloroquinoline-2-carboxylic acid hydrate
;
_space_group_IT_number 15
_symmetry_cell_setting monoclinic
_symmetry_space_group_name_Hall '-C 2yc'
_symmetry_space_group_name_H-M 'C 1 2/c 1'
_audit_creation_method SHELXL
_cell_angle_alpha 90.00
_cell_angle_beta 93.168(3)
_cell_angle_gamma 90.00
_cell_formula_units_Z 8
_cell_length_a 12.5928(7)
_cell_length_b 10.6943(10)
_cell_length_c 16.0674(5)
_cell_measurement_reflns_used 25
_cell_measurement_temperature 293(2)
_cell_measurement_theta_max 41
_cell_measurement_theta_min 14
_cell_volume 2160.5(2)
_computing_cell_refinement 'CAD-4F software'
_computing_data_collection 'CAD-4F software'
_computing_data_reduction 'ENPROC (Rettig, 1978)'
_computing_molecular_graphics
;
Stereochemical Workstation (Siemens, 1989)
;
_computing_publication_material SHELXL93
_computing_structure_refinement 'SHELXL93 (Sheldrick, 1993)'
_computing_structure_solution 'SHELXS86 (Sheldrick, 1990)'
_diffrn_ambient_temperature 293(2)
_diffrn_measurement_device 'CAD-4F diffractometer'
_diffrn_measurement_method \w/2\q
_diffrn_radiation_monochromator graphite
_diffrn_radiation_source 'fine-focus sealed tube'
_diffrn_radiation_type CuK\a
_diffrn_radiation_wavelength 1.54178
_diffrn_reflns_av_R_equivalents 0.0201
_diffrn_reflns_av_sigmaI/netI 0.0439
_diffrn_reflns_limit_h_max 14
_diffrn_reflns_limit_h_min 0
_diffrn_reflns_limit_k_max 6
_diffrn_reflns_limit_k_min 0
_diffrn_reflns_limit_l_max 19
_diffrn_reflns_limit_l_min -20
_diffrn_reflns_number 2201
_diffrn_reflns_theta_max 74.86
_diffrn_reflns_theta_min 5.43
_diffrn_standards_decay_% 2
_diffrn_standards_interval_time 33
_diffrn_standards_number 3
_exptl_absorpt_coefficient_mu 5.470
_exptl_absorpt_correction_T_max 0.335
_exptl_absorpt_correction_T_min 0.307
_exptl_absorpt_correction_type psi-scan
_exptl_crystal_colour colorless
_exptl_crystal_density_diffrn 1.697
_exptl_crystal_density_meas ?
_exptl_crystal_description block
_exptl_crystal_F_000 1120
_exptl_crystal_size_max 0.3
_exptl_crystal_size_mid 0.3
_exptl_crystal_size_min 0.2
_refine_diff_density_max 0.574
_refine_diff_density_min -0.280
_refine_ls_extinction_coef 0.0008(2)
_refine_ls_extinction_method SHELXL
_refine_ls_goodness_of_fit_all 1.229
_refine_ls_goodness_of_fit_obs 1.051
_refine_ls_hydrogen_treatment refall
_refine_ls_matrix_type full
_refine_ls_number_parameters 182
_refine_ls_number_reflns 2109
_refine_ls_number_restraints 0
_refine_ls_restrained_S_all 1.235
_refine_ls_restrained_S_obs 1.051
_refine_ls_R_factor_all 0.0483
_refine_ls_R_factor_obs .0406
_refine_ls_shift/esd_max 0.001
_refine_ls_shift/esd_mean 0.000
_refine_ls_structure_factor_coef Fsqd
_refine_ls_weighting_details 'w = 1/[\s^2^(Fo^2^)+(0.0595P)^2^+2.0735P] where P=(Fo^2^+2Fc^2^)/3'
_refine_ls_weighting_scheme calc
_refine_ls_wR_factor_all 0.1400
_refine_ls_wR_factor_obs .1123
_reflns_number_observed 1890
_reflns_number_total 2110
_reflns_observed_criterion >2sigma(I)
_cod_data_source_file fg1216.cif
_cod_data_source_block mdl3
_cod_depositor_comments
;
The following automatic conversions were performed:

'_exptl_crystal_density_meas' value 'not measured' was changed to '?'
- the value is perceived as not measured.

Automatic conversion script
Id: cif_fix_values 3008 2015-01-20 13:52:24Z robertas 

The following automatic conversions were performed:

'_refine_ls_weighting_scheme' value 'calc w =
1/[\s^2^(Fo^2^)+(0.0595P)^2^+2.0735P] where P=(Fo^2^+2Fc^2^)/3' was
changed to 'calc'. New tag '_refine_ls_weighting_details' was
created. The value of the new tag was set to 'w =
1/[\s^2^(Fo^2^)+(0.0595P)^2^+2.0735P] where P=(Fo^2^+2Fc^2^)/3'.

Automatic conversion script
Id: cif_fix_values 3143 2015-03-26 13:38:13Z robertas 

The following automatic conversions were performed:

'_exptl_absorpt_correction_type' value '\y-scan' was replaced with
the value 'psi-scan' as specified in the replacement file
'src/cod-tools/trunk/data/replacement-values/replacement_values.lst'.

Automatic conversion script
Id: cif_fix_values 5376 2017-05-30 11:51:03Z andrius 
;
_cod_original_sg_symbol_H-M 'C 2/c'
_cod_database_code 2006203

loop_
_symmetry_equiv_pos_as_xyz
'x, y, z'
'-x, y, -z+1/2'
'x+1/2, y+1/2, z'
'-x+1/2, y+1/2, -z+1/2'
'-x, -y, -z'
'x, -y, z-1/2'
'-x+1/2, -y+1/2, -z'
'x+1/2, -y+1/2, z-1/2'

loop_
_atom_site_aniso_label
_atom_site_aniso_U_11
_atom_site_aniso_U_22
_atom_site_aniso_U_33
_atom_site_aniso_U_12
_atom_site_aniso_U_13
_atom_site_aniso_U_23
N1 .0346(10) .0516(11) .0195(9) .0022(8) .0015(8) .0023(8)
C2 .0333(12) .0407(11) .0253(11) .0006(9) .0015(9) -.0022(8)
C21 .0331(12) .0494(13) .0253(11) .0000(9) -.0009(9) -.0011(9)
O21 .0402(10) .0781(13) .0220(9) .0062(9) -.0003(7) -.0021(8)
O22 .0360(10) .0786(13) .0286(9) .0105(9) .0013(8) -.0029(8)
C3 .0314(12) .0502(13) .0261(12) .0003(9) .0038(9) -.0008(9)
C4 .0367(12) .0442(12) .0237(11) -.0011(9) .0028(9) .0011(8)
O4 .0422(10) .0878(14) .0209(9) .0085(9) .0051(7) .0073(8)
C4a .0357(12) .0335(10) .0246(11) -.0015(8) .0013(9) -.0002(8)
C5 .0387(12) .0402(12) .0252(11) .0011(9) .0000(9) .0031(8)
Cl5 .0512(4) .0714(5) .0243(4) .0106(3) -.0013(3) .0083(2)
C6 .0398(13) .0471(13) .0311(13) .0077(10) -.0020(10) .0011(9)
C7 .0367(12) .0435(12) .0299(12) .0055(9) .0045(9) -.0027(9)
Cl7 .0409(4) .0790(5) .0373(4) .0159(3) .0092(3) .0010(3)
C8 .0420(13) .0486(13) .0225(11) .0048(10) .0032(10) .0012(9)
C8a .0346(11) .0371(11) .0260(11) -.0001(9) .0009(9) .0007(8)
O1W .0372(12) .151(3) .0314(12) .0158(13) .0010(9) .0102(12)

loop_
_atom_site_label
_atom_site_fract_x
_atom_site_fract_y
_atom_site_fract_z
_atom_site_U_iso_or_equiv
_atom_site_thermal_displace_type
_atom_site_calc_flag
_atom_site_refinement_flags
_atom_site_occupancy
_atom_site_disorder_group
_atom_site_type_symbol
N1 .5593(2) .1753(2) .37938(13) .0352(5) Uani d . 1 . N
H1 .560(3) .183(3) .329(2) .041(8) Uiso d . 1 . H
C2 .4698(2) .1971(2) .41895(14) .0331(5) Uani d . 1 . C
C21 .3768(2) .2332(2) .36115(14) .0360(5) Uani d . 1 . C
O21 .3838(2) .2303(2) .28698(11) .0468(5) Uani d . 1 . O
O22 .2926(2) .2663(2) .39901(12) .0478(5) Uani d . 1 . O
H22 .243(3) .282(3) .363(3) .067(11) Uiso d . 1 . H
C3 .4659(2) .1821(2) .50240(15) .0358(5) Uani d . 1 . C
H3 .405(3) .203(3) .527(2) .051(9) Uiso d . 1 . H
C4 .5580(2) .1411(2) .55299(14) .0348(5) Uani d . 1 . C
O4 .5529(2) .1272(2) .62968(11) .0502(5) Uani d . 1 . O
C4a .6536(2) .1152(2) .50750(14) .0313(5) Uani d . 1 . C
C5 .7520(2) .0708(2) .54410(15) .0347(5) Uani d . 1 . C
Cl5 .77158(6) .04434(7) .65030(4) .0491(2) Uani d . 1 . Cl
C6 .8380(2) .0476(2) .4980(2) .0395(6) Uani d . 1 . C
H6 .907(3) .018(3) .524(2) .047 Uiso d . 1 . H
C7 .8307(2) .0701(2) .4126(2) .0366(5) Uani d . 1 . C
Cl7 .94014(6) .04237(7) .35476(4) .0521(3) Uani d . 1 . Cl
C8 .7392(2) .1133(2) .37261(15) .0376(5) Uani d . 1 . C
H8 .732(2) .129(3) .315(2) .042(7) Uiso d . 1 . H
C8a .6512(2) .1347(2) .42070(14) .0326(5) Uani d . 1 . C
O1W .1344(2) .3253(3) .30115(15) .0734(8) Uani d . 1 . O
H1W1 .131(3) .334(4) .247(3) .075(12) Uiso d . 1 . H
H1W2 .072(5) .345(4) .328(4) .109(17) Uiso d . 1 . H

loop_
_atom_type_symbol
_atom_type_description
_atom_type_scat_dispersion_real
_atom_type_scat_dispersion_imag
_atom_type_scat_source
C C 0.0181 0.0091 'International Tables Vol C Tables 4.2.6.8 and 6.1.1.4'
H H 0.0000 0.0000 'International Tables Vol C Tables 4.2.6.8 and 6.1.1.4'
N N 0.0311 0.0180 'International Tables Vol C Tables 4.2.6.8 and 6.1.1.4'
O O 0.0492 0.0322 'International Tables Vol C Tables 4.2.6.8 and 6.1.1.4'
Cl Cl 0.3639 0.7018 'International Tables Vol C Tables 4.2.6.8 and 6.1.1.4'

loop_
_geom_angle_atom_site_label_1
_geom_angle_atom_site_label_2
_geom_angle_atom_site_label_3
_geom_angle
_geom_angle_publ_flag
C2 N1 C8a 122.2(2) yes
C2 N1 H1 121.(2) ?
C8a N1 H1 117.(2) ?
N1 C2 C3 121.7(2) yes
N1 C2 C21 113.4(2) yes
C3 C2 C21 124.9(2) yes
O21 C21 O22 125.3(2) yes
O21 C21 C2 120.6(2) yes
O22 C21 C2 114.1(2) yes
C21 O22 H22 109.(3) ?
C2 C3 C4 121.4(2) yes
C2 C3 H3 119.(2) ?
C4 C3 H3 120.(2) ?
O4 C4 C3 120.5(2) yes
O4 C4 C4a 123.9(2) yes
C3 C4 C4a 115.6(2) yes
C8a C4a C5 115.4(2) yes
C8a C4a C4 119.4(2) yes
C5 C4a C4 125.2(2) yes
C6 C5 C4a 122.3(2) yes
C6 C5 Cl5 115.4(2) yes
C4a C5 Cl5 122.3(2) yes
C5 C6 C7 119.4(2) yes
C5 C6 H6 122.(2) ?
C7 C6 H6 119.(2) ?
C8 C7 C6 122.0(2) yes
C8 C7 Cl7 118.8(2) yes
C6 C7 Cl7 119.3(2) yes
C7 C8 C8a 117.8(2) yes
C7 C8 H8 123.4(18) ?
C8a C8 H8 118.8(18) ?
N1 C8a C8 117.1(2) yes
N1 C8a C4a 119.8(2) yes
C8 C8a C4a 123.1(2) yes
H1W1 O1W H1W2 117.(4) ?

loop_
_geom_bond_atom_site_label_1
_geom_bond_atom_site_label_2
_geom_bond_site_symmetry_2
_geom_bond_distance
_geom_bond_publ_flag
N1 C2 . 1.344(3) yes
N1 C8a . 1.372(3) yes
N1 H1 . .82(3) ?
C2 C3 . 1.354(3) yes
C2 C21 . 1.504(3) yes
C21 O21 . 1.200(3) yes
C21 O22 . 1.300(3) yes
O22 H22 . .85(4) ?
C3 C4 . 1.447(3) yes
C3 H3 . .91(4) ?
C4 O4 . 1.246(3) yes
C4 C4a . 1.469(3) yes
C4a C8a . 1.409(3) yes
C4a C5 . 1.423(3) yes
C5 C6 . 1.368(4) yes
C5 Cl5 . 1.734(2) yes
C6 C7 . 1.393(4) yes
C6 H6 . .99(4) ?
C7 C8 . 1.368(4) yes
C7 Cl7 . 1.729(3) yes
C8 C8a . 1.405(3) yes
C8 H8 . .94(3) ?
O1W H1W1 . .88(5) ?
O1W H1W2 . .95(6) ?

loop_
_geom_torsion_atom_site_label_1
_geom_torsion_atom_site_label_2
_geom_torsion_atom_site_label_3
_geom_torsion_atom_site_label_4
_geom_torsion
C8a N1 C2 C3 1.1(4)
C8a N1 C2 C21 -176.4(2)
N1 C2 C21 O21 6.2(3)
C3 C2 C21 O21 -171.2(3)
N1 C2 C21 O22 -173.7(2)
C3 C2 C21 O22 8.9(4)
N1 C2 C3 C4 -0.3(4)
C21 C2 C3 C4 176.9(2)
C2 C3 C4 O4 -179.6(2)
C2 C3 C4 C4a -1.2(4)
O4 C4 C4a C8a -179.7(2)
C3 C4 C4a C8a 1.9(3)
O4 C4 C4a C5 0.2(4)
C3 C4 C4a C5 -178.2(2)
C8a C4a C5 C6 -0.6(3)
C4 C4a C5 C6 179.5(2)
C8a C4a C5 Cl5 178.6(2)
C4 C4a C5 Cl5 -1.4(3)
C4a C5 C6 C7 1.3(4)
Cl5 C5 C6 C7 -177.9(2)
C5 C6 C7 C8 -0.9(4)
C5 C6 C7 Cl7 179.2(2)
C6 C7 C8 C8a 0.0(4)
Cl7 C7 C8 C8a 179.8(2)
C2 N1 C8a C8 179.0(2)
C2 N1 C8a C4a -0.3(3)
C7 C8 C8a N1 -178.5(2)
C7 C8 C8a C4a 0.8(4)
C5 C4a C8a N1 178.8(2)
C4 C4a C8a N1 -1.3(3)
C5 C4a C8a C8 -0.5(3)
C4 C4a C8a C8 179.5(2)

loop_
_cod_related_entry_id
_cod_related_entry_database
_cod_related_entry_code
1 ChemSpider 21137704
